data_1559924
loop_
_publ_author_name
'Al-Khdhairawi, Amjad Ayad Qatran'
'Low, Yun-Yee'
'Manshoor, Nurhuda'
'Arya, Aditya'
'Jelecki, Maciej'
'Alshawsh, Mohammed Abdullah'
'Kamran, Sareh'
'Suliman, Rasha Saad'
'Low, Anis'
'Shivanagere Nagojappa, Narendra Babu'
'Weber, Jean-Fr\'ed\'eric F'

_publ_section_title
;
 Asperginols A and B, Diterpene Pyrones, from an <i>Aspergillus</i> sp.
 and the Structure Revision of Previously Reported Analogues.
;
_journal_issue 12
_journal_name_full 'Journal of natural products'
_journal_page_first 3564
_journal_page_last 3570
_journal_paper_doi 10.1021/acs.jnatprod.0c00618
_journal_volume 83
_journal_year 2020
_chemical_absolute_configuration ad
_chemical_formula_moiety 'C27 H40 O5'
_chemical_formula_sum 'C27 H40 O5'
_chemical_formula_weight 444.59
_chemical_melting_point 536.5(5)
_chemical_name_common 'Asperginol B'
_space_group_crystal_system monoclinic
_space_group_IT_number 4
_space_group_name_Hall 'P 2yb'
_space_group_name_H-M_alt 'P 1 21 1'
_atom_sites_solution_hydrogens geom
_atom_sites_solution_primary dual
_audit_creation_date 2019-08-29
_audit_creation_method
;
Olex2 1.2
(compiled 2018.05.29 svn.r3508 for OlexSys, GUI svn.r5506)
;
_cell_angle_alpha 90
_cell_angle_beta 110.001(6)
_cell_angle_gamma 90
_cell_formula_units_Z 4
_cell_length_a 12.4336(5)
_cell_length_b 17.1372(6)
_cell_length_c 17.1518(12)
_cell_measurement_reflns_used 10190
_cell_measurement_temperature 293(2)
_cell_measurement_theta_max 73.5750
_cell_measurement_theta_min 3.6760
_cell_volume 3434.2(3)
_computing_cell_refinement 'CrysAlisPro 1.171.38.41 (Rigaku OD, 2015)'
_computing_data_collection 'CrysAlisPro 1.171.38.41 (Rigaku OD, 2015)'
_computing_data_reduction 'CrysAlisPro 1.171.38.41 (Rigaku OD, 2015)'
_computing_molecular_graphics 'X-SEED (Barbour, 2001)'
_computing_publication_material 'enCIFer (Allen et al., 2004)'
_computing_structure_refinement 'XL (Sheldrick, 2008)'
_computing_structure_solution 'XT (Sheldrick, 2015)'
_diffrn_ambient_temperature 293(2)
_diffrn_measured_fraction_theta_full 0.998
_diffrn_measured_fraction_theta_max 0.980
_diffrn_measurement_details
;
List of Runs (angles in degrees, time in seconds):

  # Type    Start    End  Width  t~exp~   \w     \q     \k     \f   Frames
--------------------------------------------------------------------------
  1  \w    -63.00  28.00   1.00    1.00    --  -42.13  57.00 -60.00   91
  2  \w    -76.00 -19.00   1.00    1.00    --  -42.13 -38.00  60.00   57
  3  \w   -125.00  32.00   1.00    1.00    --  -42.13   0.00 -90.00  157
  4  \w     31.00  86.00   1.00    1.00    --   42.13-125.00-180.00   55
  5  \w     30.00 127.00   1.00    2.77    --  106.06 -77.00 -60.00   97
  6  \w     87.00 132.00   1.00    2.77    --  106.06 -30.00 -90.00   45
  7  \w    109.00 171.00   1.00    2.77    --  106.06  30.00 -30.00   62
  8  \w     92.00 175.00   1.00    2.77    --  106.06  77.00   0.00   83
  9  \w     87.00 174.00   1.00    2.77    --  106.06  61.00  60.00   87
 10  \w     82.00 130.00   1.00    2.77    --  106.06  45.00  60.00   48
 11  \w     79.00 178.00   1.00    2.77    --  106.06  30.00 120.00   99
 12  \w     49.00 101.00   1.00    2.77    --  106.06 -95.00 150.00   52
 13  \w     38.00 118.00   1.00    2.77    --  106.06-125.00 120.00   80
 14  \w     33.00 119.00   1.00    2.77    --  106.06-125.00 -60.00   86
 15  \w     40.00  65.00   1.00    2.77    --  106.06 -30.00 -90.00   25
 16  \w     24.00  80.00   1.00    2.77    --  106.06 -95.00-150.00   56
;
_diffrn_measurement_device_type 'SuperNova, Dual, Cu at zero, Atlas'
_diffrn_measurement_method '\w scan'
_diffrn_radiation_type CuK\a
_diffrn_radiation_wavelength 1.54184
_diffrn_reflns_av_R_equivalents 0.0261
_diffrn_reflns_av_unetI/netI 0.0322
_diffrn_reflns_Laue_measured_fraction_full 0.998
_diffrn_reflns_Laue_measured_fraction_max 0.980
_diffrn_reflns_limit_h_max 12
_diffrn_reflns_limit_h_min -15
_diffrn_reflns_limit_k_max 20
_diffrn_reflns_limit_k_min -21
_diffrn_reflns_limit_l_max 20
_diffrn_reflns_limit_l_min -21
_diffrn_reflns_number 26254
_diffrn_reflns_point_group_measured_fraction_full 0.997
_diffrn_reflns_point_group_measured_fraction_max 0.962
_diffrn_reflns_theta_full 67.684
_diffrn_reflns_theta_max 74.196
_diffrn_reflns_theta_min 3.765
_exptl_absorpt_coefficient_mu 0.463
_exptl_absorpt_correction_T_max 1.00000
_exptl_absorpt_correction_T_min 0.51309
_exptl_absorpt_correction_type multi-scan
_exptl_absorpt_process_details
;
CrysAlisPro 1.171.38.41 (Rigaku Oxford Diffraction, 2015)
Empirical absorption correction using spherical harmonics,
 implemented in SCALE3 ABSPACK scaling algorithm.
;
_exptl_crystal_colour colorless
_exptl_crystal_density_diffrn 0.860
_exptl_crystal_description block
_exptl_crystal_F_000 968
_exptl_crystal_size_max 0.35
_exptl_crystal_size_mid 0.22
_exptl_crystal_size_min 0.18
_refine_diff_density_max 0.157
_refine_diff_density_min -0.203
_refine_diff_density_rms 0.039
_refine_ls_abs_structure_details
;
 Flack x determined using 4336 quotients [(I+)-(I-)]/[(I+)+(I-)]
 (Parsons, Flack and Wagner, Acta Cryst. B69 (2013) 249-259).
;
_refine_ls_abs_structure_Flack 0.09(9)
_refine_ls_extinction_method none
_refine_ls_goodness_of_fit_ref 0.936
_refine_ls_hydrogen_treatment constr
_refine_ls_matrix_type full
_refine_ls_number_parameters 593
_refine_ls_number_reflns 13476
_refine_ls_number_restraints 1
_refine_ls_restrained_S_all 0.936
_refine_ls_R_factor_all 0.0615
_refine_ls_R_factor_gt 0.0527
_refine_ls_shift/su_max <0.001
_refine_ls_shift/su_mean <0.001
_refine_ls_structure_factor_coef Fsqd
_refine_ls_weighting_details 'w=1/[\s^2^(Fo^2^)+(0.1232P)^2^] where P=(Fo^2^+2Fc^2^)/3'
_refine_ls_weighting_scheme calc
_refine_ls_wR_factor_gt 0.1495
_refine_ls_wR_factor_ref 0.1632
_reflns_Friedel_coverage 0.896
_reflns_Friedel_fraction_full 0.997
_reflns_Friedel_fraction_max 0.942
_reflns_number_gt 10826
_reflns_number_total 13476
_reflns_threshold_expression 'I > 2\s(I)'
_cod_data_source_file np0c00618_si_002.cif
_cod_data_source_block Asperginol_B
_cod_depositor_comments
;
The following automatic conversions were performed:

data item '_chemical_melting_point' value '536-537 K' was changed to
'536.5(5)' -- the average value was taken and precision was
estimated.

Automatic conversion script
Id: cif_fix_values 7556 2019-12-06 15:28:31Z antanas 
;
_cod_original_sg_symbol_H-M 'P 21'
_cod_database_code 1559924
_shelx_shelxl_version_number 2018/3
_shelx_space_group_comment
;
The symmetry employed for this shelxl refinement is uniquely defined
by the following loop, which should always be used as a source of
symmetry information in preference to the above space-group names.
They are only intended as comments.
;
_exptl_absorpt_special_details
;
Empirical correction (ABSPACK) includes:
- Absorption correction using spherical harmonics
- Frame scaling
;
_olex2_refinement_description
;
1. Fixed Uiso
 At 1.2 times of:
  All C(H) groups, All C(H,H) groups
 At 1.5 times of:
  All C(H,H,H) groups, All O(H) groups
2.a Ternary CH refined with riding coordinates:
 C2(H2), C6(H6), C10(H10), C14(H14), C2A(H2A), C6A(H6A), C10A(H10A), C14A(H14B)
2.b Secondary CH2 refined with riding coordinates:
 C1(H1A,H1B), C4(H4A,H4B), C5(H5A,H5B), C8(H8A,H8B), C9(H9A,H9B), C12(H12A,
 H12B), C13(H13A,H13B), C1A(H1AA,H1AB), C4A(H4AA,H4AB), C5A(H5AA,H5AB),
 C8A(H8AA,H8AB), C9A(H9AA,H9AB), C12A(H12C,H12D), C13A(H13C,H13D)
2.c X=CH2 refined with riding coordinates:
 C20(H20A,H20B), C20A(H20C,H20D)
2.d Idealised Me refined as rotating group:
 C16(H16A,H16B,H16C), C17(H17A,H17B,H17C), C18(H18A,H18B,H18C), C19(H19A,H19B,
 H19C), C6"(H6"A,H6"B,H6"C), C7"(H7"A,H7"B,H7"C), C6'(H6'A,H6'B,H6'C), C7'(H7'A,
 H7'B,H7'C), C16A(H16D,H16E,H16F), C17A(H17D,H17E,H17F), C18A(H18D,H18E,H18F),
 C19A(H19D,H19E,H19F)
2.e Idealised tetrahedral OH refined as rotating group:
 O14(H14A), O3"(H3"), O3'(H3'), O14A(H14C)
;
_olex2_submission_special_instructions 'No special instructions were received'

loop_
_space_group_symop_operation_xyz
'x, y, z'
'-x, y+1/2, -z'

loop_
_atom_site_label
_atom_site_type_symbol
_atom_site_fract_x
_atom_site_fract_y
_atom_site_fract_z
_atom_site_U_iso_or_equiv
_atom_site_adp_type
_atom_site_occupancy
_atom_site_site_symmetry_order
_atom_site_calc_flag
_atom_site_refinement_flags_posn
_atom_site_refinement_flags_adp
_atom_site_refinement_flags_occupancy
_atom_site_disorder_assembly
_atom_site_disorder_group
C1 C 0.1837(2) 0.47050(16) 0.4959(2) 0.0640(7) Uani 1 1 d . . . . .
H1A H 0.176065 0.526863 0.493308 0.077 Uiso 1 1 calc R . . . .
H1B H 0.186826 0.452786 0.443002 0.077 Uiso 1 1 calc R . . . .
C2 C 0.2989(2) 0.44868(16) 0.56580(19) 0.0600(6) Uani 1 1 d . . . . .
H2 H 0.304774 0.391631 0.567531 0.072 Uiso 1 1 calc R . . . .
C3 C 0.2995(3) 0.4757(2) 0.6500(2) 0.0747(8) Uani 1 1 d . . . . .
C4 C 0.3073(3) 0.5621(2) 0.6633(3) 0.0805(9) Uani 1 1 d . . . . .
H4A H 0.318291 0.573261 0.721004 0.097 Uiso 1 1 calc R . . . .
H4B H 0.235882 0.586128 0.629513 0.097 Uiso 1 1 calc R . . . .
C5 C 0.4056(3) 0.5976(2) 0.6412(3) 0.0804(9) Uani 1 1 d . . . . .
H5A H 0.477649 0.582702 0.682906 0.096 Uiso 1 1 calc R . . . .
H5B H 0.400002 0.654066 0.641816 0.096 Uiso 1 1 calc R . . . .
C6 C 0.4052(2) 0.57122(15) 0.5556(2) 0.0650(7) Uani 1 1 d . . . . .
H6 H 0.328931 0.585886 0.518006 0.078 Uiso 1 1 calc R . . . .
C7 C 0.4065(2) 0.48105(15) 0.5489(2) 0.0603(6) Uani 1 1 d . . . . .
C8 C 0.4068(3) 0.45367(18) 0.4627(2) 0.0724(8) Uani 1 1 d . . . . .
H8A H 0.469557 0.417375 0.470751 0.087 Uiso 1 1 calc R . . . .
H8B H 0.336167 0.425772 0.434832 0.087 Uiso 1 1 calc R . . . .
C9 C 0.4183(2) 0.5190(2) 0.4072(2) 0.0707(7) Uani 1 1 d . . . . .
H9A H 0.348277 0.549358 0.388007 0.085 Uiso 1 1 calc R . . . .
H9B H 0.432719 0.497971 0.359196 0.085 Uiso 1 1 calc R . . . .
C10 C 0.5182(2) 0.57062(16) 0.45745(19) 0.0619(6) Uani 1 1 d . . . . .
H10 H 0.583199 0.536782 0.486318 0.074 Uiso 1 1 calc R . . . .
C11 C 0.4889(2) 0.61893(15) 0.5224(2) 0.0642(7) Uani 1 1 d . . . . .
C12 C 0.6016(2) 0.64092(18) 0.5917(2) 0.0685(7) Uani 1 1 d . . . . .
H12A H 0.636066 0.593602 0.620523 0.082 Uiso 1 1 calc R . . . .
H12B H 0.583355 0.674002 0.631373 0.082 Uiso 1 1 calc R . . . .
C13 C 0.6910(2) 0.68338(17) 0.5629(2) 0.0695(7) Uani 1 1 d . . . . .
H13A H 0.655369 0.728907 0.530862 0.083 Uiso 1 1 calc R . . . .
H13B H 0.752679 0.701513 0.611464 0.083 Uiso 1 1 calc R . . . .
C14 C 0.7421(2) 0.63302(15) 0.5104(2) 0.0640(7) Uani 1 1 d . . . . .
H14 H 0.751937 0.580039 0.533252 0.077 Uiso 1 1 calc R . . . .
C15 C 0.6734(2) 0.62744(19) 0.4186(2) 0.0723(8) Uani 1 1 d . . . . .
C16 C 0.6793(3) 0.7016(3) 0.3703(3) 0.0964(12) Uani 1 1 d . . . . .
H16A H 0.625858 0.697665 0.314728 0.145 Uiso 1 1 calc GR . . . .
H16B H 0.755310 0.707594 0.368723 0.145 Uiso 1 1 calc GR . . . .
H16C H 0.660473 0.746057 0.397204 0.145 Uiso 1 1 calc GR . . . .
C17 C 0.7114(4) 0.5573(3) 0.3801(3) 0.0922(10) Uani 1 1 d . . . . .
H17A H 0.695404 0.510211 0.404447 0.138 Uiso 1 1 calc GR . . . .
H17B H 0.792095 0.560755 0.390141 0.138 Uiso 1 1 calc GR . . . .
H17C H 0.670650 0.556645 0.321386 0.138 Uiso 1 1 calc GR . . . .
C18 C 0.4247(3) 0.69366(19) 0.4832(3) 0.0900(11) Uani 1 1 d . . . . .
H18A H 0.473436 0.725539 0.463326 0.135 Uiso 1 1 calc GR . . . .
H18B H 0.403638 0.722036 0.524001 0.135 Uiso 1 1 calc GR . . . .
H18C H 0.357079 0.680098 0.437675 0.135 Uiso 1 1 calc GR . . . .
C19 C 0.5114(2) 0.44480(19) 0.6157(3) 0.0777(9) Uani 1 1 d . . . . .
H19A H 0.579317 0.457209 0.603550 0.117 Uiso 1 1 calc GR . . . .
H19B H 0.502404 0.389174 0.615914 0.117 Uiso 1 1 calc GR . . . .
H19C H 0.517801 0.465435 0.669109 0.117 Uiso 1 1 calc GR . . . .
C20 C 0.2949(4) 0.4260(3) 0.7077(3) 0.1000(12) Uani 1 1 d . . . . .
H20A H 0.296458 0.444398 0.759137 0.120 Uiso 1 1 calc R . . . .
H20B H 0.290103 0.372705 0.696979 0.120 Uiso 1 1 calc R . . . .
C1" C 1.0104(2) 0.54944(15) 0.0096(2) 0.0671(7) Uani 1 1 d . . . . .
C2" C 0.92894(19) 0.49468(14) 0.01604(18) 0.0559(6) Uani 1 1 d . . . . .
C3" C 0.9495(2) 0.41718(14) 0.0082(2) 0.0599(6) Uani 1 1 d . . . . .
C4" C 1.0504(2) 0.39028(15) -0.0060(2) 0.0676(7) Uani 1 1 d . . . . .
C5" C 1.1240(3) 0.44396(17) -0.0140(3) 0.0760(9) Uani 1 1 d . . . . .
C6" C 1.2356(3) 0.4326(2) -0.0262(4) 0.1054(15) Uani 1 1 d . . . . .
H6"A H 1.238175 0.381379 -0.048133 0.158 Uiso 1 1 calc GR . . . .
H6"B H 1.296591 0.438146 0.025963 0.158 Uiso 1 1 calc GR . . . .
H6"C H 1.244038 0.471015 -0.064487 0.158 Uiso 1 1 calc GR . . . .
C7" C 1.0727(3) 0.30452(19) -0.0096(4) 0.1063(16) Uani 1 1 d . . . . .
H7"A H 1.153351 0.295847 0.004200 0.159 Uiso 1 1 calc GR . . . .
H7"B H 1.032946 0.285506 -0.064644 0.159 Uiso 1 1 calc GR . . . .
H7"C H 1.045989 0.277348 0.029192 0.159 Uiso 1 1 calc GR . . . .
C1' C 0.0046(2) 0.48667(17) 0.5299(3) 0.0755(9) Uani 1 1 d . . . . .
C2' C 0.0801(2) 0.43624(15) 0.5083(2) 0.0622(7) Uani 1 1 d . . . . .
C3' C 0.0522(2) 0.35853(15) 0.4959(2) 0.0615(6) Uani 1 1 d . . . . .
C4' C -0.0509(2) 0.32744(15) 0.5049(2) 0.0690(8) Uani 1 1 d . . . . .
C5' C -0.1187(2) 0.37766(17) 0.5265(3) 0.0768(9) Uani 1 1 d . . . . .
C6' C -0.2315(3) 0.3616(2) 0.5368(4) 0.1066(15) Uani 1 1 d . . . . .
H6'A H -0.291663 0.366348 0.484026 0.160 Uiso 1 1 calc GR . . . .
H6'B H -0.243751 0.398441 0.575029 0.160 Uiso 1 1 calc GR . . . .
H6'C H -0.231350 0.309655 0.557780 0.160 Uiso 1 1 calc GR . . . .
C7' C -0.0814(3) 0.24249(19) 0.4875(3) 0.0922(12) Uani 1 1 d . . . . .
H7'A H -0.138641 0.228309 0.510859 0.138 Uiso 1 1 calc GR . . . .
H7'B H -0.014335 0.211062 0.511899 0.138 Uiso 1 1 calc GR . . . .
H7'C H -0.110571 0.234026 0.428623 0.138 Uiso 1 1 calc GR . . . .
C1A C 0.8260(2) 0.52377(17) 0.0340(2) 0.0622(6) Uani 1 1 d . . . . .
H1AA H 0.835906 0.579056 0.046553 0.075 Uiso 1 1 calc R . . . .
H1AB H 0.822728 0.497490 0.083260 0.075 Uiso 1 1 calc R . . . .
C2A C 0.7101(2) 0.51181(15) -0.0368(2) 0.0625(6) Uani 1 1 d . . . . .
H2A H 0.698648 0.455536 -0.046155 0.075 Uiso 1 1 calc R . . . .
C3A C 0.7143(3) 0.5479(2) -0.1162(2) 0.0746(8) Uani 1 1 d . . . . .
C4A C 0.7146(3) 0.6351(2) -0.1183(3) 0.0916(11) Uani 1 1 d . . . . .
H4AA H 0.705971 0.652469 -0.173920 0.110 Uiso 1 1 calc R . . . .
H4AB H 0.787471 0.654135 -0.081021 0.110 Uiso 1 1 calc R . . . .
C5A C 0.6179(3) 0.6693(2) -0.0928(3) 0.0935(12) Uani 1 1 d . . . . .
H5AA H 0.545319 0.659079 -0.136222 0.112 Uiso 1 1 calc R . . . .
H5AB H 0.627556 0.725407 -0.087111 0.112 Uiso 1 1 calc R . . . .
C6A C 0.6148(2) 0.63514(16) -0.0107(2) 0.0682(7) Uani 1 1 d . . . . .
H6A H 0.691439 0.645311 0.029224 0.082 Uiso 1 1 calc R . . . .
C7A C 0.6054(2) 0.54438(15) -0.0150(2) 0.0631(7) Uani 1 1 d . . . . .
C8A C 0.6033(2) 0.50986(17) 0.0679(2) 0.0691(7) Uani 1 1 d . . . . .
H8AA H 0.538323 0.474921 0.056057 0.083 Uiso 1 1 calc R . . . .
H8AB H 0.672024 0.478936 0.092409 0.083 Uiso 1 1 calc R . . . .
C9A C 0.5962(3) 0.5693(2) 0.1311(2) 0.0774(8) Uani 1 1 d . . . . .
H9AA H 0.668535 0.596502 0.154446 0.093 Uiso 1 1 calc R . . . .
H9AB H 0.578663 0.543748 0.175773 0.093 Uiso 1 1 calc R . . . .
C10A C 0.5016(2) 0.62659(17) 0.0864(2) 0.0682(7) Uani 1 1 d . . . . .
H10A H 0.434072 0.596124 0.054678 0.082 Uiso 1 1 calc R . . . .
C11A C 0.5318(2) 0.67968(16) 0.0256(3) 0.0759(9) Uani 1 1 d . . . . .
C12A C 0.4219(3) 0.7085(2) -0.0405(3) 0.0943(13) Uani 1 1 d . . . . .
H12C H 0.385435 0.664452 -0.075019 0.113 Uiso 1 1 calc R . . . .
H12D H 0.442451 0.745662 -0.075674 0.113 Uiso 1 1 calc R . . . .
C13A C 0.3340(3) 0.7471(2) -0.0080(4) 0.1039(15) Uani 1 1 d . . . . .
H13C H 0.272189 0.767687 -0.054962 0.125 Uiso 1 1 calc R . . . .
H13D H 0.370512 0.790927 0.026747 0.125 Uiso 1 1 calc R . . . .
C14A C 0.2818(2) 0.69382(16) 0.0422(3) 0.0763(9) Uani 1 1 d . . . . .
H14B H 0.269882 0.642278 0.015828 0.092 Uiso 1 1 calc R . . . .
C15A C 0.3508(3) 0.6826(2) 0.1327(3) 0.0852(10) Uani 1 1 d . . . . .
C16A C 0.3516(4) 0.7540(4) 0.1858(4) 0.130(2) Uani 1 1 d . . . . .
H16D H 0.385305 0.740570 0.243363 0.195 Uiso 1 1 calc GR . . . .
H16E H 0.274544 0.771678 0.174727 0.195 Uiso 1 1 calc GR . . . .
H16F H 0.395507 0.794841 0.172645 0.195 Uiso 1 1 calc GR . . . .
C17A C 0.3116(4) 0.6106(3) 0.1683(4) 0.1103(14) Uani 1 1 d . . . . .
H17D H 0.307431 0.566666 0.132598 0.165 Uiso 1 1 calc GR . . . .
H17E H 0.237423 0.620165 0.172007 0.165 Uiso 1 1 calc GR . . . .
H17F H 0.365229 0.599667 0.222537 0.165 Uiso 1 1 calc GR . . . .
C18A C 0.6012(3) 0.7509(2) 0.0726(4) 0.1189(19) Uani 1 1 d . . . . .
H18D H 0.550997 0.786057 0.087227 0.178 Uiso 1 1 calc GR . . . .
H18E H 0.635343 0.777437 0.037581 0.178 Uiso 1 1 calc GR . . . .
H18F H 0.660129 0.733407 0.122044 0.178 Uiso 1 1 calc GR . . . .
C19A C 0.4983(2) 0.5155(2) -0.0858(3) 0.0901(11) Uani 1 1 d . . . . .
H19D H 0.431988 0.542693 -0.083579 0.135 Uiso 1 1 calc GR . . . .
H19E H 0.488858 0.460472 -0.079692 0.135 Uiso 1 1 calc GR . . . .
H19F H 0.507611 0.525260 -0.138292 0.135 Uiso 1 1 calc GR . . . .
C20A C 0.7173(4) 0.5058(4) -0.1777(3) 0.1070(13) Uani 1 1 d . . . . .
H20C H 0.719876 0.529596 -0.225781 0.128 Uiso 1 1 calc R . . . .
H20D H 0.717016 0.451691 -0.173980 0.128 Uiso 1 1 calc R . . . .
O10 O 0.55156(17) 0.62095(13) 0.40303(15) 0.0746(6) Uani 1 1 d . . . . .
O14 O 0.85456(16) 0.66385(11) 0.52050(18) 0.0761(6) Uani 1 1 d . . . . .
H14A H 0.899434 0.627660 0.524991 0.114 Uiso 1 1 calc GR . . . .
O1" O 1.00538(19) 0.62022(12) 0.0158(2) 0.0971(9) Uani 1 1 d . . . . .
O3" O 0.87209(17) 0.36794(11) 0.01756(18) 0.0757(6) Uani 1 1 d . . . . .
H3" H 0.903117 0.326405 0.036039 0.114 Uiso 1 1 calc GR . . . .
O5" O 1.10452(17) 0.52203(11) -0.00667(18) 0.0769(6) Uani 1 1 d . . . . .
O1' O 0.0151(2) 0.55725(12) 0.5397(2) 0.1042(10) Uani 1 1 d . . . . .
O3' O 0.12285(18) 0.31451(12) 0.47259(17) 0.0758(6) Uani 1 1 d . . . . .
H3' H 0.101791 0.268917 0.469497 0.114 Uiso 1 1 calc GR . . . .
O5' O -0.09264(18) 0.45474(12) 0.5387(2) 0.0853(7) Uani 1 1 d . . . . .
O10A O 0.47127(18) 0.67274(16) 0.14544(19) 0.0902(8) Uani 1 1 d . . . . .
O14A O 0.17065(18) 0.72488(12) 0.0349(2) 0.0954(9) Uani 1 1 d . . . . .
H14C H 0.123270 0.689587 0.022879 0.143 Uiso 1 1 calc GR . . . .

loop_
_atom_site_aniso_label
_atom_site_aniso_U_11
_atom_site_aniso_U_22
_atom_site_aniso_U_33
_atom_site_aniso_U_23
_atom_site_aniso_U_13
_atom_site_aniso_U_12
C1 0.0357(11) 0.0573(14) 0.0984(19) 0.0079(13) 0.0224(12) -0.0030(10)
C2 0.0378(11) 0.0513(12) 0.0911(17) 0.0017(12) 0.0224(11) -0.0031(9)
C3 0.0504(14) 0.0792(19) 0.102(2) -0.0034(16) 0.0363(15) -0.0076(13)
C4 0.0610(17) 0.082(2) 0.113(2) -0.0205(18) 0.0487(17) -0.0111(14)
C5 0.0640(17) 0.0667(17) 0.127(3) -0.0291(17) 0.0537(18) -0.0160(13)
C6 0.0396(12) 0.0492(12) 0.114(2) -0.0108(13) 0.0358(13) -0.0047(9)
C7 0.0381(11) 0.0498(13) 0.0990(19) -0.0062(12) 0.0310(12) -0.0029(9)
C8 0.0530(14) 0.0576(15) 0.119(2) -0.0185(15) 0.0450(15) -0.0117(11)
C9 0.0490(14) 0.0709(16) 0.0927(18) -0.0073(14) 0.0249(13) -0.0136(12)
C10 0.0424(12) 0.0600(14) 0.0851(17) -0.0013(12) 0.0241(11) -0.0089(10)
C11 0.0372(11) 0.0478(12) 0.112(2) -0.0073(12) 0.0307(12) -0.0062(9)
C12 0.0461(13) 0.0642(15) 0.1002(19) -0.0240(14) 0.0313(13) -0.0152(11)
C13 0.0437(12) 0.0562(14) 0.115(2) -0.0134(14) 0.0361(14) -0.0090(10)
C14 0.0370(11) 0.0475(12) 0.114(2) 0.0000(13) 0.0337(12) -0.0058(9)
C15 0.0492(14) 0.0705(17) 0.106(2) -0.0016(15) 0.0378(14) -0.0104(12)
C16 0.071(2) 0.098(3) 0.123(3) 0.027(2) 0.036(2) -0.0191(19)
C17 0.087(2) 0.093(2) 0.107(2) -0.014(2) 0.047(2) -0.0086(19)
C18 0.0564(16) 0.0536(15) 0.164(4) 0.0081(19) 0.043(2) 0.0006(13)
C19 0.0380(12) 0.0628(15) 0.131(3) 0.0047(16) 0.0273(14) 0.0006(11)
C20 0.083(2) 0.116(3) 0.107(3) 0.003(2) 0.041(2) -0.022(2)
C1" 0.0412(12) 0.0434(12) 0.124(2) -0.0032(13) 0.0378(14) -0.0004(9)
C2" 0.0334(10) 0.0445(11) 0.0928(17) -0.0005(11) 0.0253(11) -0.0016(9)
C3" 0.0389(11) 0.0427(11) 0.1064(19) 0.0026(12) 0.0355(12) 0.0008(9)
C4" 0.0447(13) 0.0451(12) 0.123(2) -0.0028(13) 0.0412(14) 0.0031(10)
C5" 0.0492(14) 0.0481(13) 0.146(3) -0.0015(15) 0.0528(17) 0.0022(11)
C6" 0.0610(19) 0.074(2) 0.208(5) -0.008(2) 0.082(3) -0.0035(15)
C7" 0.070(2) 0.0466(15) 0.226(5) -0.012(2) 0.081(3) 0.0015(13)
C1' 0.0438(13) 0.0491(14) 0.141(3) -0.0043(15) 0.0407(16) -0.0041(10)
C2' 0.0354(11) 0.0457(12) 0.107(2) 0.0032(12) 0.0265(12) 0.0015(9)
C3' 0.0341(11) 0.0474(12) 0.106(2) -0.0008(12) 0.0281(12) -0.0024(9)
C4' 0.0392(12) 0.0470(13) 0.127(2) -0.0050(14) 0.0371(14) -0.0052(10)
C5' 0.0433(13) 0.0534(14) 0.143(3) -0.0102(16) 0.0445(16) -0.0061(11)
C6' 0.0574(17) 0.073(2) 0.210(5) -0.005(3) 0.073(2) -0.0084(15)
C7' 0.0604(17) 0.0524(16) 0.179(4) -0.0093(19) 0.060(2) -0.0088(13)
C1A 0.0387(11) 0.0555(13) 0.0948(18) -0.0051(13) 0.0260(11) 0.0047(10)
C2A 0.0399(12) 0.0503(13) 0.1018(19) -0.0031(12) 0.0302(12) -0.0009(9)
C3A 0.0490(14) 0.083(2) 0.099(2) 0.0017(16) 0.0351(14) 0.0022(13)
C4A 0.0641(18) 0.091(2) 0.139(3) 0.037(2) 0.060(2) 0.0174(16)
C5A 0.0635(18) 0.076(2) 0.161(4) 0.045(2) 0.064(2) 0.0209(15)
C6A 0.0407(11) 0.0500(13) 0.124(2) 0.0122(14) 0.0415(14) 0.0065(10)
C7A 0.0365(11) 0.0500(13) 0.108(2) 0.0060(13) 0.0313(12) 0.0005(9)
C8A 0.0499(14) 0.0561(14) 0.113(2) 0.0162(14) 0.0427(14) 0.0097(11)
C9A 0.0511(15) 0.083(2) 0.102(2) 0.0069(17) 0.0310(15) 0.0157(14)
C10A 0.0398(12) 0.0599(14) 0.110(2) 0.0008(14) 0.0317(13) 0.0082(10)
C11A 0.0475(13) 0.0448(13) 0.149(3) 0.0090(15) 0.0516(17) 0.0047(10)
C12A 0.0605(17) 0.0718(19) 0.171(4) 0.046(2) 0.065(2) 0.0249(15)
C13A 0.0623(18) 0.0617(17) 0.212(5) 0.042(2) 0.078(3) 0.0237(14)
C14A 0.0447(13) 0.0439(12) 0.154(3) 0.0076(15) 0.0514(17) 0.0082(10)
C15A 0.0480(15) 0.0750(19) 0.144(3) -0.0118(19) 0.0478(18) 0.0097(13)
C16A 0.080(3) 0.132(4) 0.190(5) -0.063(4) 0.061(3) 0.010(3)
C17A 0.094(3) 0.117(3) 0.145(4) 0.020(3) 0.074(3) 0.012(2)
C18A 0.066(2) 0.0646(19) 0.246(6) -0.035(3) 0.078(3) -0.0145(15)
C19A 0.0369(13) 0.084(2) 0.148(3) 0.005(2) 0.0299(16) -0.0058(13)
C20A 0.084(3) 0.135(4) 0.107(3) 0.005(3) 0.039(2) 0.003(3)
O10 0.0481(10) 0.0774(13) 0.0987(14) 0.0137(11) 0.0254(9) -0.0114(9)
O14 0.0426(9) 0.0494(9) 0.1444(19) 0.0018(11) 0.0422(11) -0.0060(7)
O1" 0.0541(11) 0.0432(10) 0.202(3) -0.0057(13) 0.0551(15) -0.0045(8)
O3" 0.0489(10) 0.0482(9) 0.1440(19) 0.0008(11) 0.0510(11) -0.0051(8)
O5" 0.0475(10) 0.0435(9) 0.1538(19) 0.0041(11) 0.0525(11) -0.0017(7)
O1' 0.0572(12) 0.0442(10) 0.221(3) -0.0133(14) 0.0602(16) -0.0025(8)
O3' 0.0532(10) 0.0521(10) 0.1349(18) -0.0092(11) 0.0488(11) -0.0015(8)
O5' 0.0486(10) 0.0490(10) 0.173(2) -0.0140(12) 0.0575(13) -0.0018(8)
O10A 0.0479(11) 0.0964(17) 0.133(2) -0.0310(14) 0.0403(12) 0.0037(10)
O14A 0.0479(10) 0.0466(9) 0.209(3) 0.0109(14) 0.0658(15) 0.0095(8)

loop_
_atom_type_symbol
_atom_type_description
_atom_type_scat_dispersion_real
_atom_type_scat_dispersion_imag
_atom_type_scat_source
C C 0.0181 0.0091 'International Tables Vol C Tables 4.2.6.8 and 6.1.1.4'
H H 0.0000 0.0000 'International Tables Vol C Tables 4.2.6.8 and 6.1.1.4'
O O 0.0492 0.0322 'International Tables Vol C Tables 4.2.6.8 and 6.1.1.4'

loop_
_geom_angle_atom_site_label_1
_geom_angle_atom_site_label_2
_geom_angle_atom_site_label_3
_geom_angle
_geom_angle_site_symmetry_1
_geom_angle_site_symmetry_3
_geom_angle_publ_flag
H1A C1 H1B 107.7 . . ?
C2 C1 H1A 108.8 . . ?
C2 C1 H1B 108.8 . . ?
C2' C1 H1A 108.8 . . ?
C2' C1 H1B 108.8 . . ?
C2' C1 C2 113.8(2) . . ?
C1 C2 H2 107.5 . . ?
C3 C2 C1 111.2(2) . . ?
C3 C2 H2 107.5 . . ?
C3 C2 C7 110.0(2) . . ?
C7 C2 C1 113.0(2) . . ?
C7 C2 H2 107.5 . . ?
C4 C3 C2 115.3(3) . . ?
C20 C3 C2 122.0(4) . . ?
C20 C3 C4 122.6(4) . . ?
C3 C4 H4A 109.3 . . ?
C3 C4 H4B 109.3 . . ?
C3 C4 C5 111.8(3) . . ?
H4A C4 H4B 107.9 . . ?
C5 C4 H4A 109.3 . . ?
C5 C4 H4B 109.3 . . ?
C4 C5 H5A 109.1 . . ?
C4 C5 H5B 109.1 . . ?
C4 C5 C6 112.3(3) . . ?
H5A C5 H5B 107.9 . . ?
C6 C5 H5A 109.1 . . ?
C6 C5 H5B 109.1 . . ?
C5 C6 H6 103.9 . . ?
C5 C6 C7 111.6(3) . . ?
C5 C6 C11 114.0(2) . . ?
C7 C6 H6 103.9 . . ?
C7 C6 C11 117.8(2) . . ?
C11 C6 H6 103.9 . . ?
C6 C7 C2 108.0(2) . . ?
C6 C7 C8 112.0(3) . . ?
C8 C7 C2 110.5(2) . . ?
C19 C7 C2 106.2(2) . . ?
C19 C7 C6 112.0(2) . . ?
C19 C7 C8 108.0(2) . . ?
C7 C8 H8A 108.7 . . ?
C7 C8 H8B 108.7 . . ?
H8A C8 H8B 107.6 . . ?
C9 C8 C7 114.1(2) . . ?
C9 C8 H8A 108.7 . . ?
C9 C8 H8B 108.7 . . ?
C8 C9 H9A 110.1 . . ?
C8 C9 H9B 110.1 . . ?
C8 C9 C10 108.0(3) . . ?
H9A C9 H9B 108.4 . . ?
C10 C9 H9A 110.1 . . ?
C10 C9 H9B 110.1 . . ?
C9 C10 H10 108.3 . . ?
C9 C10 C11 112.0(2) . . ?
C11 C10 H10 108.3 . . ?
O10 C10 C9 110.0(2) . . ?
O10 C10 H10 108.3 . . ?
O10 C10 C11 110.0(2) . . ?
C10 C11 C6 109.5(2) . . ?
C10 C11 C12 108.3(2) . . ?
C10 C11 C18 110.5(3) . . ?
C12 C11 C6 112.7(3) . . ?
C18 C11 C6 106.4(2) . . ?
C18 C11 C12 109.4(2) . . ?
C11 C12 H12A 108.4 . . ?
C11 C12 H12B 108.4 . . ?
C11 C12 C13 115.6(3) . . ?
H12A C12 H12B 107.4 . . ?
C13 C12 H12A 108.4 . . ?
C13 C12 H12B 108.4 . . ?
C12 C13 H13A 108.7 . . ?
C12 C13 H13B 108.7 . . ?
H13A C13 H13B 107.6 . . ?
C14 C13 C12 114.3(2) . . ?
C14 C13 H13A 108.7 . . ?
C14 C13 H13B 108.7 . . ?
C13 C14 H14 107.8 . . ?
C15 C14 C13 116.5(2) . . ?
C15 C14 H14 107.8 . . ?
O14 C14 C13 107.5(2) . . ?
O14 C14 H14 107.8 . . ?
O14 C14 C15 109.0(2) . . ?
C14 C15 C16 113.3(3) . . ?
C14 C15 C17 110.6(3) . . ?
C17 C15 C16 109.9(3) . . ?
O10 C15 C14 112.2(2) . . ?
O10 C15 C16 101.8(3) . . ?
O10 C15 C17 108.6(3) . . ?
C15 C16 H16A 109.5 . . ?
C15 C16 H16B 109.5 . . ?
C15 C16 H16C 109.5 . . ?
H16A C16 H16B 109.5 . . ?
H16A C16 H16C 109.5 . . ?
H16B C16 H16C 109.5 . . ?
C15 C17 H17A 109.5 . . ?
C15 C17 H17B 109.5 . . ?
C15 C17 H17C 109.5 . . ?
H17A C17 H17B 109.5 . . ?
H17A C17 H17C 109.5 . . ?
H17B C17 H17C 109.5 . . ?
C11 C18 H18A 109.5 . . ?
C11 C18 H18B 109.5 . . ?
C11 C18 H18C 109.5 . . ?
H18A C18 H18B 109.5 . . ?
H18A C18 H18C 109.5 . . ?
H18B C18 H18C 109.5 . . ?
C7 C19 H19A 109.5 . . ?
C7 C19 H19B 109.5 . . ?
C7 C19 H19C 109.5 . . ?
H19A C19 H19B 109.5 . . ?
H19A C19 H19C 109.5 . . ?
H19B C19 H19C 109.5 . . ?
C3 C20 H20A 120.0 . . ?
C3 C20 H20B 120.0 . . ?
H20A C20 H20B 120.0 . . ?
O1" C1" C2" 126.4(3) . . ?
O1" C1" O5" 115.4(2) . . ?
O5" C1" C2" 118.1(2) . . ?
C1" C2" C1A 118.7(2) . . ?
C3" C2" C1" 118.3(2) . . ?
C3" C2" C1A 122.9(2) . . ?
C2" C3" C4" 122.2(2) . . ?
O3" C3" C2" 115.9(2) . . ?
O3" C3" C4" 121.9(2) . . ?
C3" C4" C7" 120.4(3) . . ?
C5" C4" C3" 117.8(2) . . ?
C5" C4" C7" 121.8(3) . . ?
C4" C5" C6" 129.0(3) . . ?
C4" C5" O5" 120.8(2) . . ?
O5" C5" C6" 110.1(3) . . ?
C5" C6" H6"A 109.5 . . ?
C5" C6" H6"B 109.5 . . ?
C5" C6" H6"C 109.5 . . ?
H6"A C6" H6"B 109.5 . . ?
H6"A C6" H6"C 109.5 . . ?
H6"B C6" H6"C 109.5 . . ?
C4" C7" H7"A 109.5 . . ?
C4" C7" H7"B 109.5 . . ?
C4" C7" H7"C 109.5 . . ?
H7"A C7" H7"B 109.5 . . ?
H7"A C7" H7"C 109.5 . . ?
H7"B C7" H7"C 109.5 . . ?
O1' C1' C2' 126.2(3) . . ?
O1' C1' O5' 115.7(3) . . ?
O5' C1' C2' 118.1(2) . . ?
C1' C2' C1 118.6(2) . . ?
C3' C2' C1 122.9(2) . . ?
C3' C2' C1' 118.5(2) . . ?
C2' C3' C4' 121.8(2) . . ?
O3' C3' C2' 116.2(2) . . ?
O3' C3' C4' 121.9(2) . . ?
C3' C4' C7' 120.4(3) . . ?
C5' C4' C3' 117.2(2) . . ?
C5' C4' C7' 122.3(3) . . ?
C4' C5' C6' 128.0(3) . . ?
C4' C5' O5' 121.7(2) . . ?
O5' C5' C6' 110.2(3) . . ?
C5' C6' H6'A 109.5 . . ?
C5' C6' H6'B 109.5 . . ?
C5' C6' H6'C 109.5 . . ?
H6'A C6' H6'B 109.5 . . ?
H6'A C6' H6'C 109.5 . . ?
H6'B C6' H6'C 109.5 . . ?
C4' C7' H7'A 109.5 . . ?
C4' C7' H7'B 109.5 . . ?
C4' C7' H7'C 109.5 . . ?
H7'A C7' H7'B 109.5 . . ?
H7'A C7' H7'C 109.5 . . ?
H7'B C7' H7'C 109.5 . . ?
C2" C1A H1AA 108.5 . . ?
C2" C1A H1AB 108.5 . . ?
C2" C1A C2A 115.2(2) . . ?
H1AA C1A H1AB 107.5 . . ?
C2A C1A H1AA 108.5 . . ?
C2A C1A H1AB 108.5 . . ?
C1A C2A H2A 107.6 . . ?
C1A C2A C7A 112.9(2) . . ?
C3A C2A C1A 110.1(2) . . ?
C3A C2A H2A 107.6 . . ?
C3A C2A C7A 110.8(2) . . ?
C7A C2A H2A 107.6 . . ?
C4A C3A C2A 115.6(3) . . ?
C20A C3A C2A 121.8(4) . . ?
C20A C3A C4A 122.6(4) . . ?
C3A C4A H4AA 109.3 . . ?
C3A C4A H4AB 109.3 . . ?
C3A C4A C5A 111.6(3) . . ?
H4AA C4A H4AB 108.0 . . ?
C5A C4A H4AA 109.3 . . ?
C5A C4A H4AB 109.3 . . ?
C4A C5A H5AA 109.1 . . ?
C4A C5A H5AB 109.1 . . ?
C4A C5A C6A 112.6(3) . . ?
H5AA C5A H5AB 107.8 . . ?
C6A C5A H5AA 109.1 . . ?
C6A C5A H5AB 109.1 . . ?
C5A C6A H6A 104.5 . . ?
C5A C6A C7A 111.2(3) . . ?
C5A C6A C11A 113.8(2) . . ?
C7A C6A H6A 104.5 . . ?
C7A C6A C11A 117.0(2) . . ?
C11A C6A H6A 104.5 . . ?
C6A C7A C2A 108.1(2) . . ?
C8A C7A C2A 111.0(2) . . ?
C8A C7A C6A 111.2(3) . . ?
C19A C7A C2A 105.0(3) . . ?
C19A C7A C6A 112.8(3) . . ?
C19A C7A C8A 108.6(2) . . ?
C7A C8A H8AA 108.5 . . ?
C7A C8A H8AB 108.5 . . ?
H8AA C8A H8AB 107.5 . . ?
C9A C8A C7A 115.1(2) . . ?
C9A C8A H8AA 108.5 . . ?
C9A C8A H8AB 108.5 . . ?
C8A C9A H9AA 110.2 . . ?
C8A C9A H9AB 110.2 . . ?
C8A C9A C10A 107.4(3) . . ?
H9AA C9A H9AB 108.5 . . ?
C10A C9A H9AA 110.2 . . ?
C10A C9A H9AB 110.2 . . ?
C9A C10A H10A 107.7 . . ?
C11A C10A C9A 113.6(2) . . ?
C11A C10A H10A 107.7 . . ?
O10A C10A C9A 110.1(3) . . ?
O10A C10A H10A 107.7 . . ?
O10A C10A C11A 109.9(2) . . ?
C10A C11A C6A 109.2(2) . . ?
C10A C11A C12A 109.5(2) . . ?
C10A C11A C18A 109.7(4) . . ?
C12A C11A C6A 113.8(3) . . ?
C12A C11A C18A 109.2(3) . . ?
C18A C11A C6A 105.3(2) . . ?
C11A C12A H12C 108.3 . . ?
C11A C12A H12D 108.3 . . ?
C11A C12A C13A 115.8(4) . . ?
H12C C12A H12D 107.4 . . ?
C13A C12A H12C 108.3 . . ?
C13A C12A H12D 108.3 . . ?
C12A C13A H13C 108.3 . . ?
C12A C13A H13D 108.3 . . ?
C12A C13A C14A 115.8(3) . . ?
H13C C13A H13D 107.4 . . ?
C14A C13A H13C 108.3 . . ?
C14A C13A H13D 108.3 . . ?
C13A C14A H14B 107.6 . . ?
C15A C14A C13A 116.8(3) . . ?
C15A C14A H14B 107.6 . . ?
O14A C14A C13A 107.8(2) . . ?
O14A C14A H14B 107.6 . . ?
O14A C14A C15A 109.0(3) . . ?
C14A C15A C16A 113.5(4) . . ?
C14A C15A C17A 111.5(3) . . ?
C16A C15A C17A 110.4(4) . . ?
O10A C15A C14A 111.4(3) . . ?
O10A C15A C16A 102.0(3) . . ?
O10A C15A C17A 107.5(3) . . ?
C15A C16A H16D 109.5 . . ?
C15A C16A H16E 109.5 . . ?
C15A C16A H16F 109.5 . . ?
H16D C16A H16E 109.5 . . ?
H16D C16A H16F 109.5 . . ?
H16E C16A H16F 109.5 . . ?
C15A C17A H17D 109.5 . . ?
C15A C17A H17E 109.5 . . ?
C15A C17A H17F 109.5 . . ?
H17D C17A H17E 109.5 . . ?
H17D C17A H17F 109.5 . . ?
H17E C17A H17F 109.5 . . ?
C11A C18A H18D 109.5 . . ?
C11A C18A H18E 109.5 . . ?
C11A C18A H18F 109.5 . . ?
H18D C18A H18E 109.5 . . ?
H18D C18A H18F 109.5 . . ?
H18E C18A H18F 109.5 . . ?
C7A C19A H19D 109.5 . . ?
C7A C19A H19E 109.5 . . ?
C7A C19A H19F 109.5 . . ?
H19D C19A H19E 109.5 . . ?
H19D C19A H19F 109.5 . . ?
H19E C19A H19F 109.5 . . ?
C3A C20A H20C 120.0 . . ?
C3A C20A H20D 120.0 . . ?
H20C C20A H20D 120.0 . . ?
C10 O10 C15 116.3(2) . . ?
C14 O14 H14A 109.5 . . ?
C3" O3" H3" 109.5 . . ?
C5" O5" C1" 122.7(2) . . ?
C3' O3' H3' 109.5 . . ?
C5' O5' C1' 122.7(2) . . ?
C10A O10A C15A 117.8(3) . . ?
C14A O14A H14C 109.5 . . ?

loop_
_geom_bond_atom_site_label_1
_geom_bond_atom_site_label_2
_geom_bond_distance
_geom_bond_site_symmetry_2
_geom_bond_publ_flag
C1 H1A 0.9700 . ?
C1 H1B 0.9700 . ?
C1 C2 1.567(4) . ?
C1 C2' 1.495(3) . ?
C2 H2 0.9800 . ?
C2 C3 1.514(5) . ?
C2 C7 1.564(3) . ?
C3 C4 1.497(5) . ?
C3 C20 1.323(6) . ?
C4 H4A 0.9700 . ?
C4 H4B 0.9700 . ?
C4 C5 1.526(4) . ?
C5 H5A 0.9700 . ?
C5 H5B 0.9700 . ?
C5 C6 1.535(5) . ?
C6 H6 0.9800 . ?
C6 C7 1.550(3) . ?
C6 C11 1.575(4) . ?
C7 C8 1.554(5) . ?
C7 C19 1.541(4) . ?
C8 H8A 0.9700 . ?
C8 H8B 0.9700 . ?
C8 C9 1.508(5) . ?
C9 H9A 0.9700 . ?
C9 H9B 0.9700 . ?
C9 C10 1.528(4) . ?
C10 H10 0.9800 . ?
C10 C11 1.528(4) . ?
C10 O10 1.432(4) . ?
C11 C12 1.542(4) . ?
C11 C18 1.537(4) . ?
C12 H12A 0.9700 . ?
C12 H12B 0.9700 . ?
C12 C13 1.545(4) . ?
C13 H13A 0.9700 . ?
C13 H13B 0.9700 . ?
C13 C14 1.533(4) . ?
C14 H14 0.9800 . ?
C14 C15 1.515(5) . ?
C14 O14 1.449(3) . ?
C15 C16 1.533(5) . ?
C15 C17 1.523(5) . ?
C15 O10 1.450(3) . ?
C16 H16A 0.9600 . ?
C16 H16B 0.9600 . ?
C16 H16C 0.9600 . ?
C17 H17A 0.9600 . ?
C17 H17B 0.9600 . ?
C17 H17C 0.9600 . ?
C18 H18A 0.9600 . ?
C18 H18B 0.9600 . ?
C18 H18C 0.9600 . ?
C19 H19A 0.9600 . ?
C19 H19B 0.9600 . ?
C19 H19C 0.9600 . ?
C20 H20A 0.9300 . ?
C20 H20B 0.9300 . ?
C1" C2" 1.413(3) . ?
C1" O1" 1.221(3) . ?
C1" O5" 1.375(3) . ?
C2" C3" 1.368(3) . ?
C2" C1A 1.501(3) . ?
C3" C4" 1.434(3) . ?
C3" O3" 1.330(3) . ?
C4" C5" 1.338(4) . ?
C4" C7" 1.501(4) . ?
C5" C6" 1.485(4) . ?
C5" O5" 1.373(3) . ?
C6" H6"A 0.9600 . ?
C6" H6"B 0.9600 . ?
C6" H6"C 0.9600 . ?
C7" H7"A 0.9600 . ?
C7" H7"B 0.9600 . ?
C7" H7"C 0.9600 . ?
C1' C2' 1.416(4) . ?
C1' O1' 1.222(4) . ?
C1' O5' 1.381(3) . ?
C2' C3' 1.374(4) . ?
C3' C4' 1.445(3) . ?
C3' O3' 1.320(3) . ?
C4' C5' 1.343(4) . ?
C4' C7' 1.508(4) . ?
C5' C6' 1.497(4) . ?
C5' O5' 1.359(4) . ?
C6' H6'A 0.9600 . ?
C6' H6'B 0.9600 . ?
C6' H6'C 0.9600 . ?
C7' H7'A 0.9600 . ?
C7' H7'B 0.9600 . ?
C7' H7'C 0.9600 . ?
C1A H1AA 0.9700 . ?
C1A H1AB 0.9700 . ?
C1A C2A 1.548(4) . ?
C2A H2A 0.9800 . ?
C2A C3A 1.513(5) . ?
C2A C7A 1.574(3) . ?
C3A C4A 1.494(5) . ?
C3A C20A 1.289(6) . ?
C4A H4AA 0.9700 . ?
C4A H4AB 0.9700 . ?
C4A C5A 1.529(5) . ?
C5A H5AA 0.9700 . ?
C5A H5AB 0.9700 . ?
C5A C6A 1.537(5) . ?
C6A H6A 0.9800 . ?
C6A C7A 1.560(4) . ?
C6A C11A 1.574(4) . ?
C7A C8A 1.549(4) . ?
C7A C19A 1.546(5) . ?
C8A H8AA 0.9700 . ?
C8A H8AB 0.9700 . ?
C8A C9A 1.512(5) . ?
C9A H9AA 0.9700 . ?
C9A H9AB 0.9700 . ?
C9A C10A 1.522(4) . ?
C10A H10A 0.9800 . ?
C10A C11A 1.524(5) . ?
C10A O10A 1.434(4) . ?
C11A C12A 1.528(5) . ?
C11A C18A 1.552(5) . ?
C12A H12C 0.9700 . ?
C12A H12D 0.9700 . ?
C12A C13A 1.537(5) . ?
C13A H13C 0.9700 . ?
C13A H13D 0.9700 . ?
C13A C14A 1.541(5) . ?
C14A H14B 0.9800 . ?
C14A C15A 1.508(6) . ?
C14A O14A 1.446(3) . ?
C15A C16A 1.523(6) . ?
C15A C17A 1.529(6) . ?
C15A O10A 1.448(3) . ?
C16A H16D 0.9600 . ?
C16A H16E 0.9600 . ?
C16A H16F 0.9600 . ?
C17A H17D 0.9600 . ?
C17A H17E 0.9600 . ?
C17A H17F 0.9600 . ?
C18A H18D 0.9600 . ?
C18A H18E 0.9600 . ?
C18A H18F 0.9600 . ?
C19A H19D 0.9600 . ?
C19A H19E 0.9600 . ?
C19A H19F 0.9600 . ?
C20A H20C 0.9300 . ?
C20A H20D 0.9300 . ?
O14 H14A 0.8200 . ?
O3" H3" 0.8200 . ?
O3' H3' 0.8200 . ?
O14A H14C 0.8200 . ?

loop_
_geom_torsion_atom_site_label_1
_geom_torsion_atom_site_label_2
_geom_torsion_atom_site_label_3
_geom_torsion_atom_site_label_4
_geom_torsion
_geom_torsion_site_symmetry_1
_geom_torsion_site_symmetry_2
_geom_torsion_site_symmetry_3
_geom_torsion_site_symmetry_4
_geom_torsion_publ_flag
C1 C2 C3 C4 -70.6(3) . . . . ?
C1 C2 C3 C20 110.2(4) . . . . ?
C1 C2 C7 C6 67.7(3) . . . . ?
C1 C2 C7 C8 -55.1(3) . . . . ?
C1 C2 C7 C19 -171.9(3) . . . . ?
C1 C2' C3' C4' -177.4(3) . . . . ?
C1 C2' C3' O3' 0.4(5) . . . . ?
C2 C1 C2' C1' 109.4(3) . . . . ?
C2 C1 C2' C3' -73.6(4) . . . . ?
C2 C3 C4 C5 -50.7(4) . . . . ?
C2 C7 C8 C9 126.6(2) . . . . ?
C3 C2 C7 C6 -57.2(3) . . . . ?
C3 C2 C7 C8 -180.0(3) . . . . ?
C3 C2 C7 C19 63.2(3) . . . . ?
C3 C4 C5 C6 49.4(5) . . . . ?
C4 C5 C6 C7 -55.3(4) . . . . ?
C4 C5 C6 C11 168.2(3) . . . . ?
C5 C6 C7 C2 58.5(3) . . . . ?
C5 C6 C7 C8 -179.7(2) . . . . ?
C5 C6 C7 C19 -58.2(3) . . . . ?
C5 C6 C11 C10 157.8(3) . . . . ?
C5 C6 C11 C12 37.2(3) . . . . ?
C5 C6 C11 C18 -82.7(4) . . . . ?
C6 C7 C8 C9 6.1(3) . . . . ?
C6 C11 C12 C13 176.4(2) . . . . ?
C7 C2 C3 C4 55.3(3) . . . . ?
C7 C2 C3 C20 -123.9(3) . . . . ?
C7 C6 C11 C10 24.2(4) . . . . ?
C7 C6 C11 C12 -96.4(3) . . . . ?
C7 C6 C11 C18 143.7(3) . . . . ?
C7 C8 C9 C10 48.8(3) . . . . ?
C8 C9 C10 C11 -72.2(3) . . . . ?
C8 C9 C10 O10 165.2(2) . . . . ?
C9 C10 C11 C6 33.2(3) . . . . ?
C9 C10 C11 C12 156.5(3) . . . . ?
C9 C10 C11 C18 -83.7(3) . . . . ?
C9 C10 O10 C15 -134.8(3) . . . . ?
C10 C11 C12 C13 55.0(3) . . . . ?
C11 C6 C7 C2 -166.9(3) . . . . ?
C11 C6 C7 C8 -45.1(3) . . . . ?
C11 C6 C7 C19 76.4(4) . . . . ?
C11 C10 O10 C15 101.4(3) . . . . ?
C11 C12 C13 C14 -67.2(3) . . . . ?
C12 C13 C14 C15 83.5(3) . . . . ?
C12 C13 C14 O14 -153.9(3) . . . . ?
C13 C14 C15 C16 74.5(3) . . . . ?
C13 C14 C15 C17 -161.5(3) . . . . ?
C13 C14 C15 O10 -40.1(3) . . . . ?
C14 C15 O10 C10 -41.6(4) . . . . ?
C16 C15 O10 C10 -163.0(3) . . . . ?
C17 C15 O10 C10 81.0(4) . . . . ?
C18 C11 C12 C13 -65.5(3) . . . . ?
C19 C7 C8 C9 -117.7(3) . . . . ?
C20 C3 C4 C5 128.5(4) . . . . ?
C1" C2" C3" C4" 0.2(5) . . . . ?
C1" C2" C3" O3" 177.8(3) . . . . ?
C1" C2" C1A C2A 113.9(3) . . . . ?
C2" C1" O5" C5" -2.3(5) . . . . ?
C2" C3" C4" C5" -2.0(5) . . . . ?
C2" C3" C4" C7" 176.7(4) . . . . ?
C2" C1A C2A C3A -54.9(3) . . . . ?
C2" C1A C2A C7A -179.2(2) . . . . ?
C3" C2" C1A C2A -68.2(4) . . . . ?
C3" C4" C5" C6" 177.9(4) . . . . ?
C3" C4" C5" O5" 1.6(6) . . . . ?
C4" C5" O5" C1" 0.5(6) . . . . ?
C6" C5" O5" C1" -176.5(4) . . . . ?
C7" C4" C5" C6" -0.7(8) . . . . ?
C7" C4" C5" O5" -177.0(4) . . . . ?
C1' C2' C3' C4' -0.4(5) . . . . ?
C1' C2' C3' O3' 177.3(3) . . . . ?
C2' C1 C2 C3 -59.1(3) . . . . ?
C2' C1 C2 C7 176.6(2) . . . . ?
C2' C1' O5' C5' -0.7(6) . . . . ?
C2' C3' C4' C5' -0.4(5) . . . . ?
C2' C3' C4' C7' 177.5(4) . . . . ?
C3' C4' C5' C6' 177.5(4) . . . . ?
C3' C4' C5' O5' 0.7(6) . . . . ?
C4' C5' O5' C1' -0.1(6) . . . . ?
C6' C5' O5' C1' -177.4(4) . . . . ?
C7' C4' C5' C6' -0.4(7) . . . . ?
C7' C4' C5' O5' -177.2(4) . . . . ?
C1A C2" C3" C4" -177.6(3) . . . . ?
C1A C2" C3" O3" -0.1(4) . . . . ?
C1A C2A C3A C4A -71.4(3) . . . . ?
C1A C2A C3A C20A 108.6(4) . . . . ?
C1A C2A C7A C6A 68.2(3) . . . . ?
C1A C2A C7A C8A -54.0(3) . . . . ?
C1A C2A C7A C19A -171.1(3) . . . . ?
C2A C3A C4A C5A -50.7(5) . . . . ?
C2A C7A C8A C9A 127.4(3) . . . . ?
C3A C2A C7A C6A -55.7(3) . . . . ?
C3A C2A C7A C8A -177.9(3) . . . . ?
C3A C2A C7A C19A 64.9(3) . . . . ?
C3A C4A C5A C6A 50.6(5) . . . . ?
C4A C5A C6A C7A -56.0(4) . . . . ?
C4A C5A C6A C11A 169.4(3) . . . . ?
C5A C6A C7A C2A 57.5(3) . . . . ?
C5A C6A C7A C8A 179.5(2) . . . . ?
C5A C6A C7A C19A -58.2(3) . . . . ?
C5A C6A C11A C10A 159.6(3) . . . . ?
C5A C6A C11A C12A 36.9(4) . . . . ?
C5A C6A C11A C18A -82.6(4) . . . . ?
C6A C7A C8A C9A 7.1(3) . . . . ?
C6A C11A C12A C13A 175.7(3) . . . . ?
C7A C2A C3A C4A 54.3(3) . . . . ?
C7A C2A C3A C20A -125.7(4) . . . . ?
C7A C6A C11A C10A 27.8(4) . . . . ?
C7A C6A C11A C12A -94.9(3) . . . . ?
C7A C6A C11A C18A 145.5(4) . . . . ?
C7A C8A C9A C10A 47.6(3) . . . . ?
C8A C9A C10A C11A -70.2(4) . . . . ?
C8A C9A C10A O10A 166.0(2) . . . . ?
C9A C10A C11A C6A 30.7(4) . . . . ?
C9A C10A C11A C12A 155.9(3) . . . . ?
C9A C10A C11A C18A -84.3(3) . . . . ?
C9A C10A O10A C15A -133.5(3) . . . . ?
C10A C11A C12A C13A 53.2(4) . . . . ?
C11A C6A C7A C2A -169.5(3) . . . . ?
C11A C6A C7A C8A -47.5(4) . . . . ?
C11A C6A C7A C19A 74.9(4) . . . . ?
C11A C10A O10A C15A 100.6(3) . . . . ?
C11A C12A C13A C14A -64.0(5) . . . . ?
C12A C13A C14A C15A 82.7(5) . . . . ?
C12A C13A C14A O14A -154.2(4) . . . . ?
C13A C14A C15A C16A 73.0(4) . . . . ?
C13A C14A C15A C17A -161.6(3) . . . . ?
C13A C14A C15A O10A -41.5(4) . . . . ?
C14A C15A O10A C10A -39.7(4) . . . . ?
C16A C15A O10A C10A -161.1(4) . . . . ?
C17A C15A O10A C10A 82.8(4) . . . . ?
C18A C11A C12A C13A -67.0(4) . . . . ?
C19A C7A C8A C9A -117.6(3) . . . . ?
C20A C3A C4A C5A 129.4(4) . . . . ?
O10 C10 C11 C6 155.8(2) . . . . ?
O10 C10 C11 C12 -80.9(3) . . . . ?
O10 C10 C11 C18 38.9(3) . . . . ?
O14 C14 C15 C16 -47.3(3) . . . . ?
O14 C14 C15 C17 76.6(3) . . . . ?
O14 C14 C15 O10 -161.9(2) . . . . ?
O1" C1" C2" C3" -179.3(4) . . . . ?
O1" C1" C2" C1A -1.4(6) . . . . ?
O1" C1" O5" C5" 178.8(4) . . . . ?
O3" C3" C4" C5" -179.4(4) . . . . ?
O3" C3" C4" C7" -0.8(6) . . . . ?
O5" C1" C2" C3" 1.9(5) . . . . ?
O5" C1" C2" C1A 179.8(3) . . . . ?
O1' C1' C2' C1 0.1(6) . . . . ?
O1' C1' C2' C3' -177.0(4) . . . . ?
O1' C1' O5' C5' 177.4(4) . . . . ?
O3' C3' C4' C5' -178.0(4) . . . . ?
O3' C3' C4' C7' -0.1(5) . . . . ?
O5' C1' C2' C1 178.0(3) . . . . ?
O5' C1' C2' C3' 0.9(5) . . . . ?
O10A C10A C11A C6A 154.6(2) . . . . ?
O10A C10A C11A C12A -80.2(4) . . . . ?
O10A C10A C11A C18A 39.6(3) . . . . ?
O14A C14A C15A C16A -49.5(4) . . . . ?
O14A C14A C15A C17A 75.9(3) . . . . ?
O14A C14A C15A O10A -164.0(2) . . . . ?

loop_
_smtbx_masks_void_nr
_smtbx_masks_void_average_x
_smtbx_masks_void_average_y
_smtbx_masks_void_average_z
_smtbx_masks_void_volume
_smtbx_masks_void_count_electrons
_smtbx_masks_void_content
1 -0.696 -0.103 0.250 659.8 108.4 Water
2 -0.132 -0.719 0.750 659.8 108.3 Water
